data_2226049
loop_
_publ_author_name
'Suchetan, P. A.'
'Gowda, B. Thimme'
'Foro, Sabine'
'Fuess, Hartmut'

_publ_section_title
;
 4-Methyl-<i>N</i>-(4-methylbenzoyl)benzenesulfonamide
;
_journal_coeditor_code BQ2214
_journal_issue 6
_journal_name_full 'Acta Crystallographica Section E'
_journal_page_first o1510
_journal_paper_doi 10.1107/S1600536810019756
_journal_volume 66
_journal_year 2010
_chemical_formula_iupac 'C15 H15 N O3 S'
_chemical_formula_moiety 'C15 H15 N O3 S'
_chemical_formula_sum 'C15 H15 N O3 S'
_chemical_formula_weight 289.34
_chemical_name_systematic
;
4-Methyl-<i>N</i>-(4-methylbenzoyl)benzenesulfonamide
;
_space_group_IT_number 15
_symmetry_cell_setting monoclinic
_symmetry_space_group_name_Hall '-C 2yc'
_symmetry_space_group_name_H-M 'C 1 2/c 1'
_atom_sites_solution_hydrogens geom
_atom_sites_solution_primary direct
_atom_sites_solution_secondary difmap
_audit_creation_method SHELXL-97
_cell_angle_alpha 90.00
_cell_angle_beta 93.510(10)
_cell_angle_gamma 90.00
_cell_formula_units_Z 8
_cell_length_a 23.800(3)
_cell_length_b 5.8518(7)
_cell_length_c 21.027(3)
_cell_measurement_reflns_used 2019
_cell_measurement_temperature 299(2)
_cell_measurement_theta_max 27.76
_cell_measurement_theta_min 2.50
_cell_volume 2923.0(7)
_computing_cell_refinement
;
CrysAlis RED (Oxford Diffraction, 2009)
;
_computing_data_collection
;
CrysAlis CCD (Oxford Diffraction, 2009)
;
_computing_data_reduction
;
CrysAlis RED (Oxford Diffraction, 2009)
;
_computing_molecular_graphics 'PLATON (Spek, 2009)'
_computing_publication_material 'SHELXL97 (Sheldrick, 2008)'
_computing_structure_refinement 'SHELXL97 (Sheldrick, 2008)'
_computing_structure_solution 'SHELXS97 (Sheldrick, 2008)'
_diffrn_ambient_temperature 299(2)
_diffrn_measured_fraction_theta_full 0.998
_diffrn_measured_fraction_theta_max 0.998
_diffrn_measurement_device_type
;
Oxford Diffraction Xcalibur diffractometer
with a Sapphire CCD detector
;
_diffrn_measurement_method
;
Rotation method data acquisition using omega and phi scans
;
_diffrn_radiation_monochromator graphite
_diffrn_radiation_source 'fine-focus sealed tube'
_diffrn_radiation_type MoK\a
_diffrn_radiation_wavelength 0.71073
_diffrn_reflns_av_R_equivalents 0.0161
_diffrn_reflns_av_sigmaI/netI 0.0252
_diffrn_reflns_limit_h_max 29
_diffrn_reflns_limit_h_min -16
_diffrn_reflns_limit_k_max 5
_diffrn_reflns_limit_k_min -7
_diffrn_reflns_limit_l_max 26
_diffrn_reflns_limit_l_min -26
_diffrn_reflns_number 6121
_diffrn_reflns_theta_full 26.37
_diffrn_reflns_theta_max 26.37
_diffrn_reflns_theta_min 2.51
_diffrn_standards_decay_% 0
_diffrn_standards_number 0
_exptl_absorpt_coefficient_mu 0.227
_exptl_absorpt_correction_T_max 0.9732
_exptl_absorpt_correction_T_min 0.9267
_exptl_absorpt_correction_type multi-scan
_exptl_absorpt_process_details
;
(CrysAlis RED; Oxford Diffraction, 2009)
;
_exptl_crystal_colour colourless
_exptl_crystal_density_diffrn 1.315
_exptl_crystal_density_method 'not measured'
_exptl_crystal_description rod
_exptl_crystal_F_000 1216
_exptl_crystal_size_max 0.34
_exptl_crystal_size_mid 0.24
_exptl_crystal_size_min 0.12
_refine_diff_density_max 0.217
_refine_diff_density_min -0.250
_refine_ls_extinction_method none
_refine_ls_goodness_of_fit_ref 1.042
_refine_ls_hydrogen_treatment mixed
_refine_ls_matrix_type full
_refine_ls_number_parameters 186
_refine_ls_number_reflns 2994
_refine_ls_number_restraints 1
_refine_ls_restrained_S_all 1.042
_refine_ls_R_factor_all 0.0661
_refine_ls_R_factor_gt 0.0430
_refine_ls_shift/su_max 0.001
_refine_ls_shift/su_mean 0.000
_refine_ls_structure_factor_coef Fsqd
_refine_ls_weighting_details 'calc w=1/[\s^2^(Fo^2^)+(0.0532P)^2^+1.8270P] where P=(Fo^2^+2Fc^2^)/3'
_refine_ls_weighting_scheme calc
_refine_ls_wR_factor_gt 0.1065
_refine_ls_wR_factor_ref 0.1176
_reflns_number_gt 2162
_reflns_number_total 2994
_reflns_threshold_expression I>2sigma(I)
_cod_data_source_file bq2214.cif
_cod_data_source_block I
_cod_original_sg_symbol_H-M 'C 2/c'
_cod_database_code 2226049
_cod_database_fobs_code 2226049

loop_
_symmetry_equiv_pos_as_xyz
'x, y, z'
'-x, y, -z+1/2'
'x+1/2, y+1/2, z'
'-x+1/2, y+1/2, -z+1/2'
'-x, -y, -z'
'x, -y, z-1/2'
'-x+1/2, -y+1/2, -z'
'x+1/2, -y+1/2, z-1/2'

loop_
_atom_site_type_symbol
_atom_site_label
_atom_site_fract_x
_atom_site_fract_y
_atom_site_fract_z
_atom_site_U_iso_or_equiv
_atom_site_adp_type
_atom_site_calc_flag
_atom_site_refinement_flags
_atom_site_occupancy
_atom_site_disorder_assembly
_atom_site_disorder_group
C C1 0.29392(8) -0.0818(3) 0.85224(9) 0.0411(5) Uani d . 1 . .
C C2 0.31864(9) -0.2944(3) 0.85702(11) 0.0531(6) Uani d . 1 . .
H H2 0.3174 -0.3791 0.8943 0.064 Uiso calc R 1 . .
C C3 0.34511(10) -0.3795(4) 0.80590(12) 0.0585(6) Uani d . 1 . .
H H3 0.3622 -0.5222 0.8092 0.070 Uiso calc R 1 . .
C C4 0.34694(9) -0.2578(4) 0.74944(11) 0.0541(6) Uani d . 1 . .
C C5 0.32105(9) -0.0467(4) 0.74553(10) 0.0517(5) Uani d . 1 . .
H H5 0.3214 0.0362 0.7078 0.062 Uiso calc R 1 . .
C C6 0.29473(8) 0.0436(4) 0.79654(9) 0.0450(5) Uani d . 1 . .
H H6 0.2778 0.1867 0.7935 0.054 Uiso calc R 1 . .
C C7 0.36098(9) 0.1360(3) 0.97561(10) 0.0471(5) Uani d . 1 . .
C C8 0.40479(9) 0.0804(4) 1.02664(10) 0.0462(5) Uani d . 1 . .
C C9 0.40501(10) -0.1186(4) 1.06220(12) 0.0611(6) Uani d . 1 . .
H H9 0.3757 -0.2231 1.0560 0.073 Uiso calc R 1 . .
C C10 0.44864(10) -0.1621(5) 1.10682(12) 0.0689(7) Uani d . 1 . .
H H10 0.4482 -0.2970 1.1302 0.083 Uiso calc R 1 . .
C C11 0.49272(9) -0.0126(5) 1.11791(11) 0.0596(6) Uani d . 1 . .
C C12 0.49263(10) 0.1834(5) 1.08157(12) 0.0646(7) Uani d . 1 . .
H H12 0.5221 0.2868 1.0877 0.077 Uiso calc R 1 . .
C C13 0.44978(10) 0.2293(4) 1.03648(11) 0.0592(6) Uani d . 1 . .
H H13 0.4510 0.3619 1.0123 0.071 Uiso calc R 1 . .
C C14 0.37698(12) -0.3559(6) 0.69460(13) 0.0850(9) Uani d . 1 . .
H H14A 0.3637 -0.5083 0.6859 0.102 Uiso calc R 1 . .
H H14B 0.4167 -0.3594 0.7054 0.102 Uiso calc R 1 . .
H H14C 0.3696 -0.2624 0.6575 0.102 Uiso calc R 1 . .
C C15 0.53956(11) -0.0630(6) 1.16734(14) 0.0872(9) Uani d . 1 . .
H H15A 0.5749 -0.0641 1.1476 0.105 Uiso calc R 1 . .
H H15B 0.5333 -0.2096 1.1861 0.105 Uiso calc R 1 . .
H H15C 0.5403 0.0525 1.1998 0.105 Uiso calc R 1 . .
N N1 0.31089(7) 0.0168(3) 0.97639(8) 0.0500(5) Uani d D 1 . .
H H1N 0.3035(9) -0.074(3) 1.0061(8) 0.060 Uiso d D 1 . .
O O1 0.21990(6) -0.1306(3) 0.93756(8) 0.0651(5) Uani d . 1 . .
O O2 0.24436(7) 0.2579(3) 0.90537(8) 0.0620(4) Uani d . 1 . .
O O3 0.36862(7) 0.2731(3) 0.93398(8) 0.0666(5) Uani d . 1 . .
S S1 0.26113(2) 0.02819(10) 0.91814(2) 0.04836(18) Uani d . 1 . .

loop_
_atom_site_aniso_label
_atom_site_aniso_U_11
_atom_site_aniso_U_22
_atom_site_aniso_U_33
_atom_site_aniso_U_12
_atom_site_aniso_U_13
_atom_site_aniso_U_23
C1 0.0392(10) 0.0389(11) 0.0450(11) -0.0041(8) -0.0001(8) 0.0054(8)
C2 0.0582(13) 0.0417(12) 0.0592(13) -0.0001(10) 0.0032(11) 0.0135(10)
C3 0.0579(14) 0.0411(12) 0.0763(17) 0.0022(11) 0.0026(12) -0.0039(11)
C4 0.0445(12) 0.0611(14) 0.0562(13) -0.0105(11) 0.0002(10) -0.0154(11)
C5 0.0497(12) 0.0622(14) 0.0424(11) -0.0088(11) -0.0032(9) 0.0050(10)
C6 0.0425(11) 0.0435(11) 0.0483(11) -0.0014(9) -0.0034(9) 0.0080(9)
C7 0.0521(12) 0.0442(11) 0.0453(11) -0.0004(10) 0.0062(9) 0.0027(10)
C8 0.0467(11) 0.0484(12) 0.0441(11) -0.0049(10) 0.0075(9) 0.0000(9)
C9 0.0481(13) 0.0610(14) 0.0729(16) -0.0143(11) -0.0058(11) 0.0174(12)
C10 0.0548(14) 0.0765(17) 0.0741(17) -0.0099(13) -0.0050(12) 0.0262(14)
C11 0.0418(12) 0.0820(18) 0.0550(13) -0.0042(12) 0.0026(10) -0.0007(12)
C12 0.0518(13) 0.0727(17) 0.0690(16) -0.0226(12) 0.0019(12) -0.0052(13)
C13 0.0609(14) 0.0560(14) 0.0608(14) -0.0156(12) 0.0066(12) 0.0044(11)
C14 0.0774(19) 0.102(2) 0.0768(19) 0.0039(17) 0.0133(15) -0.0287(17)
C15 0.0535(15) 0.127(3) 0.0792(19) -0.0048(17) -0.0084(14) 0.0070(18)
N1 0.0467(10) 0.0637(12) 0.0400(9) -0.0048(9) 0.0045(8) 0.0117(8)
O1 0.0416(8) 0.0903(12) 0.0635(10) -0.0085(8) 0.0047(7) 0.0256(9)
O2 0.0631(10) 0.0607(10) 0.0629(10) 0.0204(8) 0.0098(8) 0.0071(8)
O3 0.0687(11) 0.0632(10) 0.0674(10) -0.0093(8) 0.0011(8) 0.0246(9)
S1 0.0402(3) 0.0579(4) 0.0472(3) 0.0026(3) 0.0052(2) 0.0111(3)

loop_
_atom_type_symbol
_atom_type_description
_atom_type_scat_dispersion_real
_atom_type_scat_dispersion_imag
_atom_type_scat_source
C C 0.0033 0.0016 'International Tables Vol C Tables 4.2.6.8 and 6.1.1.4'
H H 0.0000 0.0000 'International Tables Vol C Tables 4.2.6.8 and 6.1.1.4'
N N 0.0061 0.0033 'International Tables Vol C Tables 4.2.6.8 and 6.1.1.4'
O O 0.0106 0.0060 'International Tables Vol C Tables 4.2.6.8 and 6.1.1.4'
S S 0.1246 0.1234 'International Tables Vol C Tables 4.2.6.8 and 6.1.1.4'

loop_
_geom_angle_atom_site_label_1
_geom_angle_atom_site_label_2
_geom_angle_atom_site_label_3
_geom_angle_site_symmetry_1
_geom_angle_site_symmetry_3
_geom_angle
_geom_angle_publ_flag
C2 C1 C6 . . 120.9(2) ?
C2 C1 S1 . . 118.86(16) ?
C6 C1 S1 . . 120.28(16) ?
C3 C2 C1 . . 119.0(2) ?
C3 C2 H2 . . 120.5 ?
C1 C2 H2 . . 120.5 ?
C2 C3 C4 . . 121.6(2) ?
C2 C3 H3 . . 119.2 ?
C4 C3 H3 . . 119.2 ?
C5 C4 C3 . . 118.2(2) ?
C5 C4 C14 . . 121.7(2) ?
C3 C4 C14 . . 120.0(2) ?
C6 C5 C4 . . 121.2(2) ?
C6 C5 H5 . . 119.4 ?
C4 C5 H5 . . 119.4 ?
C5 C6 C1 . . 119.0(2) ?
C5 C6 H6 . . 120.5 ?
C1 C6 H6 . . 120.5 ?
O3 C7 N1 . . 120.8(2) ?
O3 C7 C8 . . 122.6(2) ?
N1 C7 C8 . . 116.65(18) ?
C9 C8 C13 . . 118.1(2) ?
C9 C8 C7 . . 123.63(19) ?
C13 C8 C7 . . 118.15(19) ?
C10 C9 C8 . . 120.0(2) ?
C10 C9 H9 . . 120.0 ?
C8 C9 H9 . . 120.0 ?
C11 C10 C9 . . 122.2(2) ?
C11 C10 H10 . . 118.9 ?
C9 C10 H10 . . 118.9 ?
C10 C11 C12 . . 117.4(2) ?
C10 C11 C15 . . 121.2(2) ?
C12 C11 C15 . . 121.4(2) ?
C13 C12 C11 . . 121.4(2) ?
C13 C12 H12 . . 119.3 ?
C11 C12 H12 . . 119.3 ?
C12 C13 C8 . . 120.9(2) ?
C12 C13 H13 . . 119.5 ?
C8 C13 H13 . . 119.5 ?
C4 C14 H14A . . 109.5 ?
C4 C14 H14B . . 109.5 ?
H14A C14 H14B . . 109.5 ?
C4 C14 H14C . . 109.5 ?
H14A C14 H14C . . 109.5 ?
H14B C14 H14C . . 109.5 ?
C11 C15 H15A . . 109.5 ?
C11 C15 H15B . . 109.5 ?
H15A C15 H15B . . 109.5 ?
C11 C15 H15C . . 109.5 ?
H15A C15 H15C . . 109.5 ?
H15B C15 H15C . . 109.5 ?
C7 N1 S1 . . 123.40(14) ?
C7 N1 H1N . . 122.9(16) ?
S1 N1 H1N . . 113.7(16) ?
O2 S1 O1 . . 118.59(10) ?
O2 S1 N1 . . 110.99(10) ?
O1 S1 N1 . . 103.62(9) ?
O2 S1 C1 . . 109.32(9) ?
O1 S1 C1 . . 109.49(10) ?
N1 S1 C1 . . 103.73(9) ?

loop_
_geom_bond_atom_site_label_1
_geom_bond_atom_site_label_2
_geom_bond_site_symmetry_2
_geom_bond_distance
_geom_bond_publ_flag
C1 C2 . 1.377(3) ?
C1 C6 . 1.383(3) ?
C1 S1 . 1.754(2) ?
C2 C3 . 1.372(3) ?
C2 H2 . 0.9300 ?
C3 C4 . 1.387(3) ?
C3 H3 . 0.9300 ?
C4 C5 . 1.381(3) ?
C4 C14 . 1.507(3) ?
C5 C6 . 1.380(3) ?
C5 H5 . 0.9300 ?
C6 H6 . 0.9300 ?
C7 O3 . 1.209(2) ?
C7 N1 . 1.382(3) ?
C7 C8 . 1.486(3) ?
C8 C9 . 1.384(3) ?
C8 C13 . 1.386(3) ?
C9 C10 . 1.380(3) ?
C9 H9 . 0.9300 ?
C10 C11 . 1.375(3) ?
C10 H10 . 0.9300 ?
C11 C12 . 1.378(3) ?
C11 C15 . 1.506(3) ?
C12 C13 . 1.376(3) ?
C12 H12 . 0.9300 ?
C13 H13 . 0.9300 ?
C14 H14A . 0.9600 ?
C14 H14B . 0.9600 ?
C14 H14C . 0.9600 ?
C15 H15A . 0.9600 ?
C15 H15B . 0.9600 ?
C15 H15C . 0.9600 ?
N1 S1 . 1.6521(18) ?
N1 H1N . 0.847(10) ?
O1 S1 . 1.4293(15) ?
O2 S1 . 1.4231(16) ?

loop_
_geom_hbond_atom_site_label_D
_geom_hbond_atom_site_label_H
_geom_hbond_atom_site_label_A
_geom_hbond_site_symmetry_A
_geom_hbond_distance_DH
_geom_hbond_distance_HA
_geom_hbond_distance_DA
_geom_hbond_angle_DHA
N1 H1N O1 7_547 0.847(10) 2.186(11) 3.013(2) 165(2)

loop_
_geom_torsion_atom_site_label_1
_geom_torsion_atom_site_label_2
_geom_torsion_atom_site_label_3
_geom_torsion_atom_site_label_4
_geom_torsion_site_symmetry_1
_geom_torsion_site_symmetry_2
_geom_torsion_site_symmetry_3
_geom_torsion_site_symmetry_4
_geom_torsion
_geom_torsion_publ_flag
C6 C1 C2 C3 . . . . 1.1(3) ?
S1 C1 C2 C3 . . . . -178.98(17) ?
C1 C2 C3 C4 . . . . -0.8(3) ?
C2 C3 C4 C5 . . . . -0.3(3) ?
C2 C3 C4 C14 . . . . 179.3(2) ?
C3 C4 C5 C6 . . . . 1.0(3) ?
C14 C4 C5 C6 . . . . -178.6(2) ?
C4 C5 C6 C1 . . . . -0.7(3) ?
C2 C1 C6 C5 . . . . -0.4(3) ?
S1 C1 C6 C5 . . . . 179.71(15) ?
O3 C7 C8 C9 . . . . -159.1(2) ?
N1 C7 C8 C9 . . . . 18.7(3) ?
O3 C7 C8 C13 . . . . 16.7(3) ?
N1 C7 C8 C13 . . . . -165.5(2) ?
C13 C8 C9 C10 . . . . 1.3(4) ?
C7 C8 C9 C10 . . . . 177.1(2) ?
C8 C9 C10 C11 . . . . 0.3(4) ?
C9 C10 C11 C12 . . . . -1.3(4) ?
C9 C10 C11 C15 . . . . 179.4(3) ?
C10 C11 C12 C13 . . . . 0.8(4) ?
C15 C11 C12 C13 . . . . -180.0(2) ?
C11 C12 C13 C8 . . . . 0.8(4) ?
C9 C8 C13 C12 . . . . -1.8(3) ?
C7 C8 C13 C12 . . . . -177.8(2) ?
O3 C7 N1 S1 . . . . 6.9(3) ?
C8 C7 N1 S1 . . . . -170.96(15) ?
C7 N1 S1 O2 . . . . -55.3(2) ?
C7 N1 S1 O1 . . . . 176.38(18) ?
C7 N1 S1 C1 . . . . 62.01(19) ?
C2 C1 S1 O2 . . . . 173.39(16) ?
C6 C1 S1 O2 . . . . -6.7(2) ?
C2 C1 S1 O1 . . . . -55.16(18) ?
C6 C1 S1 O1 . . . . 124.75(17) ?
C2 C1 S1 N1 . . . . 54.94(18) ?
C6 C1 S1 N1 . . . . -125.15(17) ?

loop_
_cod_related_entry_id
_cod_related_entry_database
_cod_related_entry_code
1 ChemSpider 252302
